data_4088798
loop_
_publ_author_name
'Maya, Rosa A.'
'Maity, Ayan'
'Teets, Thomas S.'

_publ_section_title
;
 Fluorination of Cyclometalated Iridium \b-Ketoiminate and \b-Diketiminate
 Complexes: Extreme Redox Tuning and Ligand-Centered Excited States
;
_journal_issue 17
_journal_name_full Organometallics
_journal_page_first 2890
_journal_paper_doi 10.1021/acs.organomet.6b00453
_journal_volume 35
_journal_year 2016
_chemical_formula_sum 'C43 H23 F18 Ir N4'
_chemical_formula_weight 1129.85
_space_group_crystal_system triclinic
_space_group_IT_number 2
_space_group_name_Hall '-P 1'
_space_group_name_H-M_alt 'P -1'
_atom_sites_solution_hydrogens geom
_audit_creation_method SHELXL-2014/7
_cell_angle_alpha 98.117(4)
_cell_angle_beta 107.786(3)
_cell_angle_gamma 96.821(4)
_cell_formula_units_Z 4
_cell_length_a 12.474(3)
_cell_length_b 18.217(5)
_cell_length_c 19.326(5)
_cell_measurement_reflns_used 9892
_cell_measurement_temperature 123(2)
_cell_measurement_theta_max 29.15
_cell_measurement_theta_min 2.24
_cell_volume 4078.3(18)
_computing_cell_refinement 'Bruker SAINT'
_computing_data_collection 'Bruker APEX2'
_computing_data_reduction 'Bruker SAINT'
_computing_molecular_graphics 'Bruker SHELXTL'
_computing_publication_material 'Bruker SHELXTL'
_computing_structure_refinement 'SHELXL-2014/7 (Sheldrick, 2014)'
_computing_structure_solution 'SHELXS-97 (Sheldrick 2008)'
_diffrn_ambient_temperature 123(2)
_diffrn_measured_fraction_theta_full 0.989
_diffrn_measured_fraction_theta_max 0.875
_diffrn_measurement_device_type 'Bruker APEX-II CCD'
_diffrn_measurement_method '\f and \w scans'
_diffrn_radiation_type MoK\a
_diffrn_radiation_wavelength 0.71073
_diffrn_reflns_av_R_equivalents 0.0162
_diffrn_reflns_av_unetI/netI 0.0305
_diffrn_reflns_Laue_measured_fraction_full 0.989
_diffrn_reflns_Laue_measured_fraction_max 0.875
_diffrn_reflns_limit_h_max 15
_diffrn_reflns_limit_h_min -17
_diffrn_reflns_limit_k_max 24
_diffrn_reflns_limit_k_min -18
_diffrn_reflns_limit_l_max 25
_diffrn_reflns_limit_l_min -23
_diffrn_reflns_number 26967
_diffrn_reflns_point_group_measured_fraction_full 0.989
_diffrn_reflns_point_group_measured_fraction_max 0.875
_diffrn_reflns_theta_full 25.242
_diffrn_reflns_theta_max 29.380
_diffrn_reflns_theta_min 1.127
_exptl_absorpt_coefficient_mu 3.395
_exptl_absorpt_correction_T_max 0.7459
_exptl_absorpt_correction_T_min 0.5870
_exptl_absorpt_correction_type multi-scan
_exptl_absorpt_process_details sadabs
_exptl_crystal_colour orange
_exptl_crystal_density_diffrn 1.840
_exptl_crystal_description block
_exptl_crystal_F_000 2192
_exptl_crystal_size_max 0.430
_exptl_crystal_size_mid 0.350
_exptl_crystal_size_min 0.330
_refine_diff_density_max 5.317
_refine_diff_density_min -3.326
_refine_diff_density_rms 0.134
_refine_ls_extinction_method none
_refine_ls_goodness_of_fit_ref 1.055
_refine_ls_hydrogen_treatment constr
_refine_ls_matrix_type full
_refine_ls_number_parameters 1245
_refine_ls_number_reflns 19658
_refine_ls_number_restraints 624
_refine_ls_restrained_S_all 1.210
_refine_ls_R_factor_all 0.0426
_refine_ls_R_factor_gt 0.0370
_refine_ls_shift/su_max 0.003
_refine_ls_shift/su_mean 0.000
_refine_ls_structure_factor_coef Fsqd
_refine_ls_weighting_details 'w=1/[\s^2^(Fo^2^)+(0.0534P)^2^+10.3418P] where P=(Fo^2^+2Fc^2^)/3'
_refine_ls_weighting_scheme calc
_refine_ls_wR_factor_gt 0.0954
_refine_ls_wR_factor_ref 0.1005
_reflns_Friedel_coverage 0.000
_reflns_number_gt 17280
_reflns_number_total 19658
_reflns_threshold_expression 'I > 2\s(I)'
_cod_data_source_file om6b00453_si_002.cif
_cod_data_source_block 9
_cod_original_cell_volume 4078.2(19)
_cod_database_code 4088798
_shelx_shelxl_version_number 2014/7
_shelx_space_group_comment
; 
The symmetry employed for this shelxl refinement is uniquely defined 
by the following loop, which should always be used as a source of 
symmetry information in preference to the above space-group names. 
They are only intended as comments. 
;
_shelx_estimated_absorpt_t_min 0.323
_shelx_estimated_absorpt_t_max 0.400

loop_
_space_group_symop_operation_xyz
'x, y, z'
'-x, -y, -z'

loop_
_atom_site_label
_atom_site_type_symbol
_atom_site_fract_x
_atom_site_fract_y
_atom_site_fract_z
_atom_site_U_iso_or_equiv
_atom_site_adp_type
_atom_site_occupancy
_atom_site_site_symmetry_order
_atom_site_calc_flag
_atom_site_refinement_flags_posn
_atom_site_refinement_flags_adp
_atom_site_refinement_flags_occupancy
_atom_site_disorder_assembly
_atom_site_disorder_group
Ir1 Ir -0.29467(2) 1.09520(2) 0.85451(2) 0.02034(5) Uani 1 1 d . . . . .
Ir2 Ir 0.24753(2) 1.35456(2) 0.62649(2) 0.02161(5) Uani 1 1 d . . . . .
F1 F -0.3877(2) 0.96805(14) 0.59189(14) 0.0339(5) Uani 1 1 d . U . . .
F2 F -0.5433(2) 1.00862(14) 0.59340(13) 0.0292(5) Uani 1 1 d . U . . .
F3 F -0.4246(2) 1.06950(13) 0.55276(12) 0.0280(5) Uani 1 1 d . U . . .
F4 F -0.2702(3) 1.28642(16) 0.66284(16) 0.0497(7) Uani 1 1 d . U . . .
F5 F -0.1036(3) 1.27554(16) 0.73112(18) 0.0455(6) Uani 1 1 d . U . . .
F6 F -0.2103(3) 1.33759(14) 0.77647(15) 0.0385(6) Uani 1 1 d . U . . .
F7 F 0.2410(4) 1.59048(19) 0.4757(2) 0.0806(12) Uani 1 1 d . U . . .
F8 F 0.4047(4) 1.5577(2) 0.5213(3) 0.0779(10) Uani 1 1 d . U . . .
F9 F 0.3307(3) 1.62187(16) 0.5913(2) 0.0593(8) Uani 1 1 d . U . . .
F10 F 0.0072(5) 1.3106(2) 0.3537(2) 0.0912(12) Uani 1 1 d . U . . .
F11 F -0.0370(4) 1.4191(2) 0.3717(3) 0.1061(17) Uani 1 1 d . U . . .
F12 F -0.1046(3) 1.3317(2) 0.4157(3) 0.0862(11) Uani 1 1 d . U . . .
F51 F -0.7419(4) 0.9080(3) 0.7343(5) 0.155(3) Uani 1 1 d . U . . .
F52 F -0.7653(4) 0.8192(4) 0.6504(3) 0.1207(19) Uani 1 1 d . U . . .
F54 F -0.2538(5) 0.7825(3) 0.6894(4) 0.1216(19) Uani 1 1 d . U . . .
F55 F -0.2809(5) 0.7608(3) 0.7905(3) 0.1105(17) Uani 1 1 d . U . . .
F56 F -0.3927(5) 0.7040(2) 0.6865(3) 0.0965(14) Uani 1 1 d . U . . .
F61 F 0.2106(3) 1.2535(3) 0.9951(3) 0.1077(17) Uani 1 1 d . U . . .
F62 F 0.2328(3) 1.3699(2) 0.9879(3) 0.0727(11) Uani 1 1 d . U . . .
F63 F 0.1913(3) 1.2854(2) 0.8929(3) 0.0761(10) Uani 1 1 d . U . . .
F64 F -0.2492(4) 1.3900(3) 1.0244(3) 0.0998(16) Uani 1 1 d . U . . .
F65 F -0.0990(5) 1.4705(2) 1.0396(3) 0.0954(14) Uani 1 1 d . U . . .
F66 F -0.0948(4) 1.3903(2) 1.1072(2) 0.0806(11) Uani 1 1 d . U . . .
F71 F 0.4983(9) 1.6140(5) 0.9128(3) 0.105(3) Uani 0.704(8) 1 d D U P A 1
F72 F 0.4756(9) 1.7040(3) 0.8575(5) 0.093(2) Uani 0.704(8) 1 d D U P A 1
F73 F 0.3367(6) 1.6201(5) 0.8456(5) 0.098(3) Uani 0.704(8) 1 d D U P A 1
F71A F 0.5302(11) 1.6725(11) 0.9018(8) 0.088(4) Uani 0.296(8) 1 d D U P A 2
F72A F 0.3853(17) 1.6862(9) 0.8278(8) 0.086(4) Uani 0.296(8) 1 d D U P A 2
F73A F 0.3852(19) 1.5967(9) 0.8815(10) 0.090(4) Uani 0.296(8) 1 d D U P A 2
F81 F -0.2580(4) 1.1664(4) 0.5088(3) 0.1250(18) Uani 1 1 d . U . . .
F82 F -0.2218(5) 1.0564(3) 0.4963(3) 0.145(2) Uani 1 1 d . U . . .
F83 F -0.1485(3) 1.1310(2) 0.59670(19) 0.0627(9) Uani 1 1 d . U . . .
F84 F 0.0514(6) 1.1042(4) 0.3074(3) 0.1346(18) Uani 1 1 d . U . . .
F85 F 0.1903(4) 1.0939(2) 0.3882(3) 0.1006(16) Uani 1 1 d . U . . .
F86 F 0.0401(4) 1.0140(2) 0.3627(4) 0.1101(17) Uani 1 1 d . U . . .
N4 N -0.2353(3) 1.19573(19) 0.81888(18) 0.0238(6) Uani 1 1 d . . . . .
N8 N 0.3015(3) 1.46480(19) 0.6056(2) 0.0287(7) Uani 1 1 d . . . . .
N3 N -0.3641(3) 1.03975(17) 0.73992(17) 0.0203(6) Uani 1 1 d . . . . .
N6 N 0.1545(3) 1.40104(17) 0.68634(19) 0.0232(6) Uani 1 1 d . . . . .
N2 N -0.4536(3) 1.11811(19) 0.84959(18) 0.0229(6) Uani 1 1 d . . . . .
N5 N 0.3412(3) 1.29826(18) 0.5728(2) 0.0266(7) Uani 1 1 d . . . . .
N1 N -0.1331(3) 1.07153(19) 0.8722(2) 0.0271(7) Uani 1 1 d . . . . .
C1 C -0.3703(3) 1.0749(2) 0.6839(2) 0.0200(7) Uani 1 1 d . . . . .
C2 C -0.4308(3) 1.0303(2) 0.6056(2) 0.0230(7) Uani 1 1 d . U . . .
C3 C -0.3270(3) 1.1499(2) 0.6872(2) 0.0234(7) Uani 1 1 d . . . . .
H3 H -0.3455 1.1668 0.6413 0.028 Uiso 1 1 calc R U . . .
C4 C -0.2597(3) 1.2034(2) 0.7493(2) 0.0219(7) Uani 1 1 d . . . . .
C5 C -0.2114(4) 1.2761(2) 0.7298(2) 0.0295(7) Uani 1 1 d . U . . .
C6 C 0.3067(6) 1.5660(3) 0.5340(3) 0.0545(10) Uani 1 1 d . U . . .
C7 C 0.2502(5) 1.4910(2) 0.5453(3) 0.0391(11) Uani 1 1 d . . . . .
C8 C 0.1530(5) 1.4553(3) 0.4877(3) 0.0494(13) Uani 1 1 d . . . . .
H8 H 0.1239 1.4844 0.4512 0.059 Uiso 1 1 calc R U . . .
C9 C 0.0913(4) 1.3823(2) 0.4754(3) 0.0393(11) Uani 1 1 d . . . . .
C11 C -0.2267(4) 1.1386(2) 0.9633(2) 0.0284(8) Uani 1 1 d . . . . .
C12 C -0.1132(4) 1.1282(3) 0.9964(2) 0.0353(10) Uani 1 1 d . . . . .
C13 C -0.0555(5) 1.1537(3) 1.0722(3) 0.0506(14) Uani 1 1 d . . . . .
H13 H 0.0208 1.1462 1.0933 0.061 Uiso 1 1 calc R U . . .
C15 C -0.2204(5) 1.1995(3) 1.0853(3) 0.0497(13) Uani 1 1 d . . . . .
H15 H -0.2582 1.2234 1.1157 0.060 Uiso 1 1 calc R U . . .
C16 C -0.2786(4) 1.1750(3) 1.0103(3) 0.0380(10) Uani 1 1 d . . . . .
H16 H -0.3551 1.1828 0.9903 0.046 Uiso 1 1 calc R U . . .
C22 C -0.0913(4) 1.0427(3) 0.8209(3) 0.0347(9) Uani 1 1 d . . . . .
H22 H -0.1389 1.0323 0.7706 0.042 Uiso 1 1 calc R U . . .
C23 C 0.0194(4) 1.0271(3) 0.8379(3) 0.0458(12) Uani 1 1 d . . . . .
H23 H 0.0471 1.0060 0.8003 0.055 Uiso 1 1 calc R U . . .
C24 C 0.0876(4) 1.0432(4) 0.9111(4) 0.0547(15) Uani 1 1 d . . . . .
H24 H 0.1625 1.0313 0.9246 0.066 Uiso 1 1 calc R U . . .
C25 C 0.0482(4) 1.0759(3) 0.9641(3) 0.0479(13) Uani 1 1 d . . . . .
H25 H 0.0966 1.0883 1.0143 0.057 Uiso 1 1 calc R U . . .
C26 C -0.0627(4) 1.0914(3) 0.9452(3) 0.0346(10) Uani 1 1 d . . . . .
C31 C -0.3555(3) 1.0046(2) 0.8887(2) 0.0247(8) Uani 1 1 d . . . . .
C32 C -0.4641(3) 1.0052(2) 0.8967(2) 0.0268(8) Uani 1 1 d . . . . .
C33 C -0.5189(4) 0.9445(3) 0.9182(2) 0.0345(10) Uani 1 1 d . . . . .
H33 H -0.5917 0.9461 0.9237 0.041 Uiso 1 1 calc R U . . .
C34 C -0.4669(4) 0.8827(3) 0.9311(2) 0.0379(10) Uani 1 1 d . . . . .
H34 H -0.5040 0.8417 0.9454 0.046 Uiso 1 1 calc R U . . .
C35 C -0.3606(4) 0.8806(3) 0.9231(3) 0.0361(10) Uani 1 1 d . . . . .
H35 H -0.3250 0.8379 0.9320 0.043 Uiso 1 1 calc R U . . .
C36 C -0.3054(4) 0.9404(3) 0.9021(2) 0.0324(9) Uani 1 1 d . . . . .
H36 H -0.2326 0.9378 0.8968 0.039 Uiso 1 1 calc R U . . .
C42 C -0.5161(3) 1.0697(2) 0.8764(2) 0.0279(8) Uani 1 1 d . . . . .
C43 C -0.6208(4) 1.0851(3) 0.8819(3) 0.0363(10) Uani 1 1 d . . . . .
H43 H -0.6643 1.0518 0.9008 0.044 Uiso 1 1 calc R U . . .
C44 C -0.6612(4) 1.1478(3) 0.8600(3) 0.0419(11) Uani 1 1 d . . . . .
H44 H -0.7320 1.1582 0.8643 0.050 Uiso 1 1 calc R U . . .
C45 C -0.5974(4) 1.1963(3) 0.8316(3) 0.0360(10) Uani 1 1 d . . . . .
H45 H -0.6238 1.2400 0.8160 0.043 Uiso 1 1 calc R U . . .
C46 C -0.4945(3) 1.1788(2) 0.8268(2) 0.0272(8) Uani 1 1 d . . . . .
H46 H -0.4512 1.2108 0.8067 0.033 Uiso 1 1 calc R U . . .
C51 C -0.4159(4) 0.9622(2) 0.7276(2) 0.0265(8) Uani 1 1 d . . . . .
C52 C -0.5291(4) 0.9445(3) 0.7242(2) 0.0321(9) Uani 1 1 d . . . . .
H52 H -0.5738 0.9832 0.7251 0.038 Uiso 1 1 calc R U . . .
C53 C -0.5770(5) 0.8701(3) 0.7193(3) 0.0442(13) Uani 1 1 d . . . . .
C54 C -0.5142(6) 0.8135(3) 0.7175(3) 0.0517(15) Uani 1 1 d . . . . .
H54 H -0.5472 0.7629 0.7142 0.062 Uiso 1 1 calc R U . . .
C55 C -0.4022(6) 0.8314(3) 0.7206(3) 0.0480(13) Uani 1 1 d . . . . .
C56 C -0.3521(4) 0.9054(2) 0.7256(3) 0.0356(10) Uani 1 1 d . . . . .
H56 H -0.2748 0.9167 0.7276 0.043 Uiso 1 1 calc R U . . .
C57 C -0.6998(5) 0.8523(4) 0.7163(4) 0.0601(13) Uani 1 1 d . U . . .
C61 C -0.1504(3) 1.2497(2) 0.8771(2) 0.0244(8) Uani 1 1 d . . . . .
C62 C -0.0352(3) 1.2521(2) 0.8873(2) 0.0276(8) Uani 1 1 d . . . . .
H62 H -0.0115 1.2193 0.8542 0.033 Uiso 1 1 calc R U . . .
C63 C 0.0456(4) 1.3023(3) 0.9456(3) 0.0348(10) Uani 1 1 d . . . . .
C64 C 0.0127(4) 1.3506(3) 0.9942(3) 0.0398(11) Uani 1 1 d . . . . .
H64 H 0.0682 1.3855 1.0338 0.048 Uiso 1 1 calc R U . . .
C65 C -0.1040(4) 1.3470(3) 0.9839(3) 0.0371(10) Uani 1 1 d . . . . .
C66 C -0.1849(4) 1.2971(2) 0.9266(2) 0.0289(8) Uani 1 1 d . . . . .
H66 H -0.2637 1.2947 0.9207 0.035 Uiso 1 1 calc R U . . .
C67 C 0.1704(4) 1.3026(3) 0.9574(4) 0.0504(10) Uani 1 1 d . U . . .
C72 C 0.3970(4) 1.3275(2) 0.5303(3) 0.0342(10) Uani 1 1 d . . . . .
H72 H 0.3960 1.3786 0.5257 0.041 Uiso 1 1 calc R U . . .
C73 C 0.4550(5) 1.2862(3) 0.4936(3) 0.0409(11) Uani 1 1 d . . . . .
H73 H 0.4944 1.3086 0.4648 0.049 Uiso 1 1 calc R U . . .
C74 C 0.4551(4) 1.2108(3) 0.4993(3) 0.0407(11) Uani 1 1 d . . . . .
H74 H 0.4952 1.1811 0.4749 0.049 Uiso 1 1 calc R U . . .
C75 C 0.3961(4) 1.1803(2) 0.5409(3) 0.0331(9) Uani 1 1 d . . . . .
H75 H 0.3941 1.1287 0.5444 0.040 Uiso 1 1 calc R U . . .
C76 C 0.3392(3) 1.2242(2) 0.5779(2) 0.0265(8) Uani 1 1 d . . . . .
C81 C 0.2121(3) 1.2510(2) 0.6480(2) 0.0235(7) Uani 1 1 d . . . . .
C82 C 0.2696(3) 1.1973(2) 0.6214(2) 0.0241(7) Uani 1 1 d . . . . .
C83 C 0.2576(4) 1.1235(2) 0.6335(2) 0.0297(8) Uani 1 1 d . . . . .
H83 H 0.2985 1.0888 0.6155 0.036 Uiso 1 1 calc R U . . .
C84 C 0.1862(4) 1.1010(2) 0.6716(3) 0.0320(9) Uani 1 1 d . . . . .
H84 H 0.1772 1.0507 0.6798 0.038 Uiso 1 1 calc R U . . .
C85 C 0.1273(4) 1.1529(2) 0.6981(3) 0.0317(9) Uani 1 1 d . . . . .
H85 H 0.0777 1.1375 0.7242 0.038 Uiso 1 1 calc R U . . .
C86 C 0.1402(3) 1.2267(2) 0.6867(2) 0.0264(8) Uani 1 1 d . . . . .
H86 H 0.0997 1.2611 0.7055 0.032 Uiso 1 1 calc R U . . .
C91 C 0.3631(3) 1.3730(2) 0.7287(2) 0.0265(8) Uani 1 1 d . . . . .
C92 C 0.4773(4) 1.3624(2) 0.7502(3) 0.0328(9) Uani 1 1 d . . . . .
H92 H 0.5082 1.3435 0.7135 0.039 Uiso 1 1 calc R U . . .
C93 C 0.5462(4) 1.3790(3) 0.8240(3) 0.0390(11) Uani 1 1 d . . . . .
H93 H 0.6237 1.3723 0.8368 0.047 Uiso 1 1 calc R U . . .
C94 C 0.5029(4) 1.4053(3) 0.8791(3) 0.0405(11) Uani 1 1 d . . . . .
H94 H 0.5507 1.4165 0.9294 0.049 Uiso 1 1 calc R U . . .
C95 C 0.3903(4) 1.4151(3) 0.8607(3) 0.0352(10) Uani 1 1 d . . . . .
H95 H 0.3597 1.4318 0.8983 0.042 Uiso 1 1 calc R U . . .
C96 C 0.3215(3) 1.4003(2) 0.7865(2) 0.0272(8) Uani 1 1 d . . . . .
C102 C 0.2036(3) 1.4143(2) 0.7612(2) 0.0259(8) Uani 1 1 d . . . . .
C103 C 0.1426(4) 1.4408(2) 0.8064(2) 0.0311(9) Uani 1 1 d . . . . .
H103 H 0.1771 1.4507 0.8586 0.037 Uiso 1 1 calc R U . . .
C104 C 0.0318(4) 1.4530(2) 0.7752(3) 0.0353(10) Uani 1 1 d . . . . .
H104 H -0.0107 1.4698 0.8058 0.042 Uiso 1 1 calc R U . . .
C105 C -0.0159(4) 1.4402(2) 0.6994(3) 0.0327(9) Uani 1 1 d . . . . .
H105 H -0.0912 1.4490 0.6771 0.039 Uiso 1 1 calc R U . . .
C106 C 0.0467(3) 1.4145(2) 0.6562(2) 0.0274(8) Uani 1 1 d . . . . .
H106 H 0.0135 1.4059 0.6039 0.033 Uiso 1 1 calc R U . . .
C111 C 0.3957(3) 1.5088(2) 0.6650(3) 0.0285(8) Uani 1 1 d . . . . .
C112 C 0.3753(4) 1.5513(2) 0.7239(3) 0.0297(9) Uani 1 1 d . . . . .
H112 H 0.2991 1.5549 0.7218 0.036 Uiso 1 1 calc R U . . .
C113 C 0.4656(4) 1.5884(2) 0.7855(3) 0.0371(10) Uani 1 1 d D . . . .
C114 C 0.5780(4) 1.5846(3) 0.7895(3) 0.0428(12) Uani 1 1 d . . . . .
H114 H 0.6398 1.6093 0.8323 0.051 Uiso 1 1 calc R U . . .
C115 C 0.5979(4) 1.5441(3) 0.7300(3) 0.0429(12) Uani 1 1 d D . . . .
C116 C 0.5085(4) 1.5063(2) 0.6682(3) 0.0373(11) Uani 1 1 d . . . . .
H116 H 0.5240 1.4786 0.6278 0.045 Uiso 1 1 calc R U . . .
C117 C 0.4429(5) 1.6324(3) 0.8488(3) 0.0527(11) Uani 1 1 d D U . . .
C121 C 0.0569(3) 1.2569(2) 0.4954(2) 0.0236(7) Uani 1 1 d . . . . .
C122 C -0.0300(3) 1.2294(3) 0.5208(2) 0.0307(9) Uani 1 1 d . . . . .
H122 H -0.0564 1.2624 0.5522 0.037 Uiso 1 1 calc R U . . .
C123 C -0.0779(4) 1.1539(3) 0.5002(2) 0.0336(9) Uani 1 1 d . . . . .
C124 C -0.0399(4) 1.1047(2) 0.4561(3) 0.0342(9) Uani 1 1 d . . . . .
H124 H -0.0724 1.0528 0.4430 0.041 Uiso 1 1 calc R U . . .
C125 C 0.0468(4) 1.1325(2) 0.4312(3) 0.0365(10) Uani 1 1 d . . . . .
C126 C 0.0949(4) 1.2082(2) 0.4502(2) 0.0304(9) Uani 1 1 d . . . . .
H126 H 0.1538 1.2265 0.4322 0.037 Uiso 1 1 calc R U . . .
C127 C -0.1756(5) 1.1265(4) 0.5247(3) 0.0588(12) Uani 1 1 d . U . . .
N7 N 0.1140(3) 1.33370(19) 0.5203(2) 0.0287(7) Uani 1 1 d . . . . .
C14 C -0.1096(5) 1.1901(4) 1.1165(3) 0.0582(16) Uani 1 1 d . . . . .
H14 H -0.0704 1.2083 1.1678 0.070 Uiso 1 1 calc R U . . .
C68 C -0.1384(5) 1.3993(3) 1.0376(3) 0.0536(11) Uani 1 1 d . U . . .
C118 C 0.7178(5) 1.5398(3) 0.7333(5) 0.0839(16) Uani 1 1 d D U . . .
C128 C 0.0868(6) 1.0814(4) 0.3802(5) 0.0740(14) Uani 1 1 d . U . . .
C58 C -0.3278(8) 0.7713(3) 0.7243(5) 0.0759(15) Uani 1 1 d . U . . .
C10 C -0.0107(6) 1.3607(3) 0.4038(4) 0.0636(12) Uani 1 1 d . U . . .
F53 F -0.7147(4) 0.8036(4) 0.7570(3) 0.130(2) Uani 1 1 d . U . . .
F74 F 0.7279(7) 1.4729(4) 0.7032(7) 0.102(3) Uani 0.610(9) 1 d D U P B 1
F75 F 0.7934(5) 1.5958(5) 0.7753(6) 0.110(2) Uani 0.610(9) 1 d D U P B 1
F76 F 0.7444(7) 1.5753(6) 0.6806(6) 0.105(2) Uani 0.610(9) 1 d D U P B 1
F74A F 0.7512(11) 1.4765(7) 0.7529(11) 0.108(3) Uani 0.390(9) 1 d D U P B 2
F75A F 0.7914(8) 1.5479(9) 0.7994(7) 0.114(3) Uani 0.390(9) 1 d D U P B 2
F76A F 0.7372(13) 1.5318(11) 0.6724(8) 0.118(3) Uani 0.390(9) 1 d D U P B 2

loop_
_atom_site_aniso_label
_atom_site_aniso_U_11
_atom_site_aniso_U_22
_atom_site_aniso_U_33
_atom_site_aniso_U_23
_atom_site_aniso_U_13
_atom_site_aniso_U_12
Ir1 0.02032(7) 0.02215(8) 0.01793(7) 0.00413(5) 0.00562(5) 0.00255(5)
Ir2 0.02202(7) 0.01284(7) 0.03172(8) 0.00389(5) 0.01126(6) 0.00348(5)
F1 0.0454(14) 0.0278(12) 0.0294(12) -0.0023(9) 0.0141(11) 0.0135(11)
F2 0.0255(10) 0.0352(13) 0.0235(11) 0.0032(9) 0.0067(9) -0.0022(9)
F3 0.0357(12) 0.0301(12) 0.0189(10) 0.0033(8) 0.0123(9) 0.0015(10)
F4 0.0736(18) 0.0312(14) 0.0344(12) 0.0137(11) 0.0063(13) -0.0079(14)
F5 0.0471(14) 0.0347(14) 0.0665(19) 0.0127(13) 0.0365(13) 0.0007(12)
F6 0.0551(16) 0.0200(12) 0.0408(13) 0.0029(10) 0.0182(12) 0.0054(11)
F7 0.115(3) 0.0338(17) 0.0665(19) 0.0280(15) -0.006(2) -0.0154(18)
F8 0.097(2) 0.048(2) 0.105(3) 0.0316(19) 0.055(2) -0.0058(18)
F9 0.077(2) 0.0186(13) 0.0663(18) 0.0124(12) 0.0021(16) -0.0028(13)
F10 0.137(4) 0.061(2) 0.0415(19) 0.0029(16) -0.0117(19) 0.004(2)
F11 0.132(4) 0.0393(18) 0.088(3) 0.0324(18) -0.049(2) -0.0080(19)
F12 0.056(2) 0.072(3) 0.097(3) 0.031(2) -0.0251(17) -0.0009(17)
F51 0.065(3) 0.089(3) 0.305(8) -0.030(3) 0.097(4) -0.033(2)
F52 0.068(3) 0.185(5) 0.064(2) 0.011(2) -0.013(2) -0.048(3)
F54 0.160(4) 0.065(3) 0.213(5) 0.065(3) 0.130(4) 0.069(3)
F55 0.157(5) 0.077(3) 0.097(3) 0.022(2) 0.018(3) 0.072(3)
F56 0.176(4) 0.0297(17) 0.095(3) 0.0124(17) 0.056(3) 0.025(2)
F61 0.0320(17) 0.115(3) 0.188(4) 0.103(4) 0.016(2) 0.022(2)
F62 0.0305(15) 0.0626(18) 0.108(3) -0.0054(18) 0.0141(18) -0.0082(15)
F63 0.0336(16) 0.086(3) 0.106(2) -0.0058(19) 0.0302(18) 0.0096(17)
F64 0.0600(19) 0.127(4) 0.090(3) -0.056(3) 0.0244(18) 0.022(2)
F65 0.161(4) 0.0415(18) 0.110(3) -0.0022(18) 0.087(3) 0.024(2)
F66 0.112(3) 0.079(3) 0.0422(17) -0.0117(16) 0.0226(18) 0.016(2)
F71 0.157(6) 0.096(5) 0.048(3) -0.002(3) 0.014(3) 0.036(5)
F72 0.148(6) 0.035(2) 0.101(5) -0.016(2) 0.070(5) -0.006(3)
F73 0.072(3) 0.127(6) 0.079(4) -0.051(4) 0.046(3) -0.019(3)
F71A 0.075(6) 0.091(9) 0.070(7) -0.032(6) 0.011(4) -0.008(5)
F72A 0.116(9) 0.069(7) 0.069(7) -0.011(5) 0.027(6) 0.043(6)
F73A 0.122(9) 0.078(7) 0.079(9) -0.008(5) 0.068(7) -0.014(7)
F81 0.041(2) 0.231(5) 0.144(4) 0.110(4) 0.052(2) 0.031(3)
F82 0.146(4) 0.129(3) 0.141(4) -0.086(3) 0.117(4) -0.107(3)
F83 0.060(2) 0.082(2) 0.0518(16) 0.0062(15) 0.0364(15) -0.0085(17)
F84 0.165(5) 0.141(4) 0.099(3) -0.027(3) 0.061(3) 0.039(4)
F85 0.0591(19) 0.077(3) 0.158(4) -0.054(3) 0.065(2) -0.0077(17)
F86 0.084(3) 0.0524(19) 0.186(5) -0.059(2) 0.079(3) -0.0155(18)
N4 0.0232(15) 0.0228(16) 0.0241(16) 0.0024(12) 0.0066(13) 0.0040(13)
N8 0.0308(17) 0.0164(15) 0.041(2) 0.0062(14) 0.0139(15) 0.0036(13)
N3 0.0207(14) 0.0182(14) 0.0222(15) 0.0038(12) 0.0076(12) 0.0025(12)
N6 0.0217(15) 0.0165(14) 0.0318(17) 0.0029(12) 0.0098(13) 0.0041(12)
N2 0.0197(14) 0.0263(16) 0.0223(15) 0.0033(12) 0.0076(12) 0.0013(12)
N5 0.0253(16) 0.0194(16) 0.0384(19) 0.0055(14) 0.0154(14) 0.0037(13)
N1 0.0208(15) 0.0241(16) 0.0377(19) 0.0131(14) 0.0084(14) 0.0022(13)
C1 0.0186(16) 0.0234(18) 0.0184(16) 0.0010(13) 0.0079(13) 0.0043(14)
C2 0.0259(15) 0.0234(17) 0.0225(17) 0.0039(13) 0.0116(14) 0.0053(13)
C3 0.0282(18) 0.0242(18) 0.0195(17) 0.0045(14) 0.0101(14) 0.0045(15)
C4 0.0236(17) 0.0196(17) 0.0233(18) 0.0040(14) 0.0091(14) 0.0039(14)
C5 0.0377(17) 0.0213(17) 0.0300(17) 0.0037(13) 0.0143(15) -0.0007(16)
C6 0.073(3) 0.024(2) 0.059(3) 0.0166(16) 0.012(2) -0.002(2)
C7 0.052(3) 0.018(2) 0.046(3) 0.0100(18) 0.014(2) 0.0028(19)
C8 0.064(3) 0.024(2) 0.049(3) 0.015(2) 0.001(3) 0.001(2)
C9 0.048(3) 0.021(2) 0.039(2) 0.0058(18) 0.002(2) 0.0012(19)
C11 0.031(2) 0.030(2) 0.0197(18) 0.0048(15) 0.0052(15) -0.0043(16)
C12 0.032(2) 0.039(2) 0.027(2) 0.0089(18) 0.0007(17) -0.0030(18)
C13 0.043(3) 0.057(3) 0.036(3) 0.011(2) -0.007(2) -0.001(2)
C15 0.061(3) 0.053(3) 0.028(2) -0.002(2) 0.015(2) -0.007(3)
C16 0.040(2) 0.040(3) 0.030(2) 0.0014(19) 0.0125(19) -0.004(2)
C22 0.029(2) 0.033(2) 0.046(3) 0.0112(19) 0.0153(19) 0.0066(18)
C23 0.034(2) 0.050(3) 0.064(3) 0.018(3) 0.025(2) 0.014(2)
C24 0.024(2) 0.070(4) 0.078(4) 0.036(3) 0.015(2) 0.017(2)
C25 0.027(2) 0.062(3) 0.053(3) 0.024(3) 0.006(2) 0.007(2)
C26 0.026(2) 0.035(2) 0.039(2) 0.0164(19) 0.0025(17) 0.0004(17)
C31 0.0291(19) 0.0241(19) 0.0193(17) 0.0081(14) 0.0055(15) 0.0000(15)
C32 0.0293(19) 0.027(2) 0.0226(18) 0.0026(15) 0.0109(15) -0.0027(16)
C33 0.038(2) 0.036(2) 0.028(2) 0.0035(17) 0.0157(18) -0.0059(19)
C34 0.048(3) 0.037(2) 0.028(2) 0.0093(18) 0.0146(19) -0.007(2)
C35 0.044(3) 0.029(2) 0.033(2) 0.0140(18) 0.0065(19) 0.0058(19)
C36 0.029(2) 0.037(2) 0.031(2) 0.0139(18) 0.0064(17) 0.0032(18)
C42 0.0244(18) 0.032(2) 0.0226(18) -0.0013(15) 0.0062(15) -0.0032(16)
C43 0.029(2) 0.045(3) 0.038(2) 0.006(2) 0.0183(18) 0.0000(19)
C44 0.025(2) 0.053(3) 0.049(3) 0.004(2) 0.017(2) 0.006(2)
C45 0.029(2) 0.038(2) 0.043(3) 0.008(2) 0.0123(19) 0.0114(18)
C46 0.0248(18) 0.0256(19) 0.029(2) 0.0030(15) 0.0081(15) 0.0001(15)
C51 0.035(2) 0.0235(19) 0.0200(17) 0.0059(14) 0.0092(16) 0.0005(16)
C52 0.034(2) 0.034(2) 0.0229(19) 0.0055(16) 0.0062(16) -0.0046(18)
C53 0.053(3) 0.042(3) 0.025(2) 0.0034(19) 0.005(2) -0.019(2)
C54 0.080(4) 0.029(2) 0.037(3) 0.004(2) 0.015(3) -0.014(3)
C55 0.084(4) 0.024(2) 0.042(3) 0.010(2) 0.028(3) 0.011(2)
C56 0.050(3) 0.024(2) 0.037(2) 0.0083(17) 0.019(2) 0.0063(19)
C57 0.043(3) 0.067(3) 0.056(3) 0.013(2) 0.007(2) -0.024(2)
C61 0.0229(18) 0.0240(19) 0.0231(18) 0.0015(14) 0.0045(14) 0.0032(15)
C62 0.0246(19) 0.0230(19) 0.036(2) 0.0050(16) 0.0110(16) 0.0046(15)
C63 0.024(2) 0.031(2) 0.045(3) 0.0068(19) 0.0062(18) 0.0035(17)
C64 0.030(2) 0.033(2) 0.040(3) -0.0067(19) -0.0018(19) -0.0024(18)
C65 0.036(2) 0.035(2) 0.033(2) -0.0066(18) 0.0062(19) 0.0064(19)
C66 0.0254(19) 0.028(2) 0.030(2) -0.0014(16) 0.0086(16) 0.0042(16)
C67 0.025(2) 0.041(2) 0.080(3) 0.016(2) 0.008(2) 0.0055(17)
C72 0.043(2) 0.0202(19) 0.046(3) 0.0060(17) 0.026(2) 0.0011(17)
C73 0.051(3) 0.029(2) 0.051(3) 0.002(2) 0.034(2) 0.000(2)
C74 0.043(3) 0.032(2) 0.053(3) 0.002(2) 0.028(2) 0.007(2)
C75 0.037(2) 0.0211(19) 0.047(3) 0.0049(17) 0.022(2) 0.0083(17)
C76 0.0266(19) 0.0173(17) 0.038(2) 0.0046(15) 0.0130(17) 0.0058(15)
C81 0.0208(17) 0.0190(17) 0.0290(19) 0.0036(14) 0.0060(15) 0.0037(14)
C82 0.0237(17) 0.0174(17) 0.032(2) 0.0042(14) 0.0104(15) 0.0029(14)
C83 0.034(2) 0.0182(18) 0.039(2) 0.0059(16) 0.0133(18) 0.0074(16)
C84 0.036(2) 0.0192(19) 0.041(2) 0.0086(17) 0.0125(19) 0.0015(16)
C85 0.029(2) 0.027(2) 0.040(2) 0.0079(18) 0.0144(18) -0.0005(17)
C86 0.0219(18) 0.0227(19) 0.035(2) 0.0036(16) 0.0114(16) 0.0034(15)
C91 0.0226(18) 0.0168(17) 0.040(2) 0.0042(15) 0.0115(16) 0.0027(14)
C92 0.0238(19) 0.027(2) 0.049(3) 0.0076(18) 0.0137(18) 0.0035(16)
C93 0.023(2) 0.034(2) 0.055(3) 0.011(2) 0.006(2) 0.0034(18)
C94 0.032(2) 0.040(3) 0.038(2) 0.005(2) -0.0011(19) 0.0001(19)
C95 0.032(2) 0.033(2) 0.037(2) 0.0030(18) 0.0087(18) 0.0032(18)
C96 0.0229(18) 0.0193(18) 0.037(2) 0.0023(16) 0.0084(16) 0.0021(14)
C102 0.0250(18) 0.0166(17) 0.034(2) 0.0000(15) 0.0098(16) 0.0019(14)
C103 0.030(2) 0.026(2) 0.034(2) -0.0030(16) 0.0106(17) 0.0030(16)
C104 0.033(2) 0.026(2) 0.049(3) -0.0035(18) 0.020(2) 0.0055(17)
C105 0.0253(19) 0.023(2) 0.049(3) 0.0010(18) 0.0127(18) 0.0070(16)
C106 0.0258(19) 0.0193(18) 0.037(2) 0.0031(15) 0.0089(16) 0.0082(15)
C111 0.0239(18) 0.0144(17) 0.049(2) 0.0066(16) 0.0142(18) 0.0024(14)
C112 0.0242(18) 0.0197(18) 0.049(3) 0.0067(17) 0.0171(18) 0.0037(15)
C113 0.037(2) 0.022(2) 0.050(3) 0.0036(19) 0.015(2) -0.0010(17)
C114 0.030(2) 0.025(2) 0.063(3) 0.011(2) 0.002(2) -0.0025(18)
C115 0.023(2) 0.023(2) 0.087(4) 0.012(2) 0.022(2) 0.0059(17)
C116 0.035(2) 0.0179(19) 0.067(3) 0.0064(19) 0.028(2) 0.0047(17)
C117 0.061(3) 0.039(2) 0.052(2) -0.006(2) 0.021(2) -0.005(2)
C121 0.0232(17) 0.0202(18) 0.0284(19) 0.0050(14) 0.0093(15) 0.0041(14)
C122 0.0241(19) 0.035(2) 0.031(2) -0.0031(17) 0.0115(16) 0.0015(17)
C123 0.027(2) 0.042(2) 0.028(2) 0.0004(18) 0.0095(16) -0.0074(18)
C124 0.033(2) 0.022(2) 0.042(2) 0.0035(17) 0.0084(19) -0.0036(17)
C125 0.028(2) 0.025(2) 0.054(3) -0.0065(19) 0.018(2) 0.0030(17)
C126 0.029(2) 0.025(2) 0.039(2) -0.0008(17) 0.0191(18) -0.0016(16)
C127 0.043(3) 0.077(3) 0.049(2) -0.009(2) 0.026(2) -0.023(2)
N7 0.0322(18) 0.0193(16) 0.0355(19) 0.0045(14) 0.0126(15) 0.0054(13)
C14 0.063(4) 0.069(4) 0.025(2) 0.001(2) 0.000(2) -0.012(3)
C68 0.056(2) 0.047(2) 0.047(2) -0.016(2) 0.014(2) 0.008(2)
C118 0.028(2) 0.054(3) 0.186(5) 0.040(3) 0.048(2) 0.0164(19)
C128 0.051(2) 0.052(3) 0.109(3) -0.038(3) 0.040(3) -0.008(2)
C58 0.137(5) 0.029(2) 0.086(3) 0.026(2) 0.059(3) 0.031(2)
C10 0.081(3) 0.029(2) 0.054(3) 0.0158(17) -0.016(2) -0.002(2)
F53 0.072(3) 0.205(5) 0.120(4) 0.105(4) 0.027(3) -0.026(3)
F74 0.042(4) 0.062(3) 0.219(8) 0.037(4) 0.056(5) 0.031(3)
F75 0.028(3) 0.082(4) 0.218(5) 0.021(4) 0.042(3) 0.007(3)
F76 0.051(3) 0.085(4) 0.216(5) 0.063(4) 0.075(4) 0.025(4)
F74A 0.040(4) 0.076(4) 0.221(7) 0.058(5) 0.039(6) 0.035(4)
F75A 0.029(4) 0.111(5) 0.201(6) 0.030(5) 0.030(4) 0.031(4)
F76A 0.065(6) 0.118(8) 0.206(6) 0.055(6) 0.078(5) 0.033(7)

loop_
_atom_type_symbol
_atom_type_description
_atom_type_scat_dispersion_real
_atom_type_scat_dispersion_imag
_atom_type_scat_source
C C 0.0033 0.0016 'International Tables Vol C Tables 4.2.6.8 and 6.1.1.4'
H H 0.0000 0.0000 'International Tables Vol C Tables 4.2.6.8 and 6.1.1.4'
N N 0.0061 0.0033 'International Tables Vol C Tables 4.2.6.8 and 6.1.1.4'
F F 0.0171 0.0103 'International Tables Vol C Tables 4.2.6.8 and 6.1.1.4'
Ir Ir -1.4442 7.9887 'International Tables Vol C Tables 4.2.6.8 and 6.1.1.4'

loop_
_geom_angle_atom_site_label_1
_geom_angle_atom_site_label_2
_geom_angle_atom_site_label_3
_geom_angle
C11 Ir1 C31 84.19(16)
C11 Ir1 N1 80.93(17)
C31 Ir1 N1 96.15(15)
C11 Ir1 N2 93.10(16)
C31 Ir1 N2 79.99(15)
N1 Ir1 N2 173.23(13)
C11 Ir1 N3 175.25(15)
C31 Ir1 N3 92.13(14)
N1 Ir1 N3 96.52(13)
N2 Ir1 N3 89.21(12)
C11 Ir1 N4 95.09(15)
C31 Ir1 N4 177.23(14)
N1 Ir1 N4 86.36(13)
N2 Ir1 N4 97.40(13)
N3 Ir1 N4 88.73(12)
C91 Ir2 C81 83.21(16)
C91 Ir2 N6 80.23(15)
C81 Ir2 N6 93.57(14)
C91 Ir2 N5 96.90(15)
C81 Ir2 N5 80.42(15)
N6 Ir2 N5 173.65(13)
C91 Ir2 N7 175.91(15)
C81 Ir2 N7 95.04(14)
N6 Ir2 N7 96.22(14)
N5 Ir2 N7 86.44(14)
C91 Ir2 N8 93.84(15)
C81 Ir2 N8 174.91(14)
N6 Ir2 N8 90.00(13)
N5 Ir2 N8 95.86(13)
N7 Ir2 N8 88.17(13)
C4 N4 C61 121.0(3)
C4 N4 Ir1 124.3(3)
C61 N4 Ir1 113.9(2)
C7 N8 C111 122.4(4)
C7 N8 Ir2 124.4(3)
C111 N8 Ir2 113.2(3)
C1 N3 C51 120.9(3)
C1 N3 Ir1 123.7(2)
C51 N3 Ir1 115.1(2)
C106 N6 C102 119.6(3)
C106 N6 Ir2 124.2(3)
C102 N6 Ir2 116.1(3)
C46 N2 C42 119.8(3)
C46 N2 Ir1 124.5(3)
C42 N2 Ir1 115.6(3)
C72 N5 C76 119.1(4)
C72 N5 Ir2 125.3(3)
C76 N5 Ir2 115.5(3)
C22 N1 C26 119.4(4)
C22 N1 Ir1 126.3(3)
C26 N1 Ir1 114.2(3)
N3 C1 C3 127.5(3)
N3 C1 C2 118.2(3)
C3 C1 C2 114.3(3)
F1 C2 F3 106.0(3)
F1 C2 F2 107.2(3)
F3 C2 F2 105.7(3)
F1 C2 C1 112.5(3)
F3 C2 C1 113.5(3)
F2 C2 C1 111.4(3)
C1 C3 C4 128.3(4)
N4 C4 C3 126.5(4)
N4 C4 C5 120.2(3)
C3 C4 C5 113.3(3)
F4 C5 F6 105.7(4)
F4 C5 F5 106.9(4)
F6 C5 F5 107.0(3)
F4 C5 C4 113.1(3)
F6 C5 C4 113.0(3)
F5 C5 C4 110.6(3)
F9 C6 F8 107.5(5)
F9 C6 F7 105.7(5)
F8 C6 F7 106.9(5)
F9 C6 C7 113.9(5)
F8 C6 C7 109.9(5)
F7 C6 C7 112.6(5)
N8 C7 C8 126.8(4)
N8 C7 C6 118.2(5)
C8 C7 C6 114.9(4)
C7 C8 C9 129.2(5)
N7 C9 C8 125.5(5)
N7 C9 C10 119.7(4)
C8 C9 C10 114.9(4)
C16 C11 C12 116.6(4)
C16 C11 Ir1 128.5(3)
C12 C11 Ir1 114.8(3)
C13 C12 C11 121.3(5)
C13 C12 C26 124.2(5)
C11 C12 C26 114.5(4)
C14 C13 C12 120.2(5)
C14 C15 C16 121.5(5)
C15 C16 C11 121.3(5)
N1 C22 C23 122.7(5)
C24 C23 C22 117.9(5)
C25 C24 C23 120.4(5)
C24 C25 C26 120.3(5)
N1 C26 C25 119.3(5)
N1 C26 C12 115.4(4)
C25 C26 C12 125.3(5)
C36 C31 C32 117.1(4)
C36 C31 Ir1 128.0(3)
C32 C31 Ir1 114.8(3)
C33 C32 C31 121.1(4)
C33 C32 C42 123.8(4)
C31 C32 C42 114.9(3)
C34 C33 C32 120.1(4)
C33 C34 C35 119.8(4)
C34 C35 C36 120.6(4)
C35 C36 C31 121.2(4)
N2 C42 C43 119.5(4)
N2 C42 C32 114.3(4)
C43 C42 C32 126.2(4)
C44 C43 C42 120.5(4)
C43 C44 C45 119.5(4)
C46 C45 C44 118.0(4)
N2 C46 C45 122.6(4)
C56 C51 C52 119.4(4)
C56 C51 N3 120.9(4)
C52 C51 N3 119.5(4)
C51 C52 C53 120.0(5)
C54 C53 C52 120.9(5)
C54 C53 C57 120.0(5)
C52 C53 C57 119.1(6)
C53 C54 C55 118.8(5)
C54 C55 C56 121.5(5)
C54 C55 C58 120.2(5)
C56 C55 C58 118.1(6)
C51 C56 C55 119.5(5)
F51 C57 F52 106.9(7)
F51 C57 F53 107.4(7)
F52 C57 F53 103.1(6)
F51 C57 C53 115.0(5)
F52 C57 C53 111.2(6)
F53 C57 C53 112.5(6)
C62 C61 C66 119.8(4)
C62 C61 N4 121.0(4)
C66 C61 N4 119.1(4)
C61 C62 C63 120.2(4)
C64 C63 C62 120.7(4)
C64 C63 C67 119.7(5)
C62 C63 C67 119.5(5)
C63 C64 C65 118.6(4)
C66 C65 C64 121.2(4)
C66 C65 C68 120.8(4)
C64 C65 C68 118.0(4)
C65 C66 C61 119.5(4)
F61 C67 F62 110.1(5)
F61 C67 F63 104.8(5)
F62 C67 F63 104.0(5)
F61 C67 C63 113.1(5)
F62 C67 C63 112.2(5)
F63 C67 C63 112.1(5)
N5 C72 C73 122.6(4)
C72 C73 C74 118.9(4)
C75 C74 C73 118.7(4)
C74 C75 C76 120.7(4)
N5 C76 C75 120.0(4)
N5 C76 C82 114.4(3)
C75 C76 C82 125.6(4)
C86 C81 C82 116.9(4)
C86 C81 Ir2 128.5(3)
C82 C81 Ir2 114.6(3)
C83 C82 C81 122.0(4)
C83 C82 C76 123.0(4)
C81 C82 C76 114.9(3)
C84 C83 C82 119.9(4)
C83 C84 C85 119.3(4)
C86 C85 C84 120.9(4)
C85 C86 C81 121.0(4)
C92 C91 C96 116.4(4)
C92 C91 Ir2 129.0(3)
C96 C91 Ir2 114.6(3)
C93 C92 C91 121.5(4)
C94 C93 C92 120.7(4)
C95 C94 C93 119.8(4)
C94 C95 C96 119.7(4)
C95 C96 C91 121.8(4)
C95 C96 C102 123.6(4)
C91 C96 C102 114.5(4)
N6 C102 C103 119.8(4)
N6 C102 C96 114.1(4)
C103 C102 C96 126.0(4)
C104 C103 C102 120.3(4)
C105 C104 C103 119.1(4)
C104 C105 C106 119.4(4)
N6 C106 C105 121.8(4)
C112 C111 C116 118.9(4)
C112 C111 N8 119.3(4)
C116 C111 N8 121.6(4)
C113 C112 C111 120.3(4)
C112 C113 C114 120.9(5)
C112 C113 C117 119.9(4)
C114 C113 C117 119.2(5)
C115 C114 C113 118.5(5)
C114 C115 C116 121.3(4)
C114 C115 C118 119.2(5)
C116 C115 C118 119.5(5)
C115 C116 C111 120.0(4)
F72 C117 F73 108.6(7)
F73A C117 F71A 104.8(12)
F73A C117 F72A 104.6(12)
F71A C117 F72A 99.6(11)
F72 C117 F71 105.2(6)
F73 C117 F71 103.5(7)
F73A C117 C113 117.2(8)
F72 C117 C113 113.2(5)
F73 C117 C113 113.6(5)
F71A C117 C113 117.4(8)
F72A C117 C113 111.0(8)
F71 C117 C113 111.9(6)
C126 C121 C122 119.5(4)
C126 C121 N7 119.4(4)
C122 C121 N7 120.9(4)
C123 C122 C121 119.7(4)
C124 C123 C122 121.4(4)
C124 C123 C127 119.8(4)
C122 C123 C127 118.7(5)
C123 C124 C125 118.5(4)
C124 C125 C126 121.2(4)
C124 C125 C128 120.1(4)
C126 C125 C128 118.7(5)
C121 C126 C125 119.7(4)
F82 C127 F81 106.9(6)
F82 C127 F83 105.2(6)
F81 C127 F83 103.5(5)
F82 C127 C123 113.9(5)
F81 C127 C123 112.5(6)
F83 C127 C123 114.0(5)
C9 N7 C121 119.5(4)
C9 N7 Ir2 125.8(3)
C121 N7 Ir2 114.3(3)
C15 C14 C13 119.0(5)
F64 C68 F65 109.7(6)
F64 C68 F66 104.8(6)
F65 C68 F66 103.8(5)
F64 C68 C65 113.3(4)
F65 C68 C65 111.6(5)
F66 C68 C65 113.1(5)
F76A C118 F75A 127.6(10)
F75 C118 F74 131.2(7)
F76A C118 F74A 96.7(11)
F75A C118 F74A 64.6(10)
F75 C118 F76 79.7(7)
F74 C118 F76 94.4(8)
F76A C118 C115 116.8(9)
F75 C118 C115 115.4(6)
F75A C118 C115 115.6(8)
F74 C118 C115 112.0(6)
F74A C118 C115 113.1(8)
F76 C118 C115 110.2(6)
F85 C128 F86 116.1(6)
F85 C128 F84 94.2(7)
F86 C128 F84 100.4(7)
F85 C128 C125 116.4(5)
F86 C128 C125 117.3(6)
F84 C128 C125 107.5(6)
F55 C58 F54 112.7(9)
F55 C58 F56 105.2(5)
F54 C58 F56 103.2(6)
F55 C58 C55 113.2(6)
F54 C58 C55 112.2(5)
F56 C58 C55 109.7(7)
F10 C10 F12 107.2(5)
F10 C10 F11 106.4(6)
F12 C10 F11 105.5(6)
F10 C10 C9 112.4(6)
F12 C10 C9 111.7(5)
F11 C10 C9 113.0(4)
C118 F75 F76 52.5(5)
C118 F76 F75 47.8(5)
C118 F74A F75A 56.5(7)
C118 F75A F74A 58.9(7)

loop_
_geom_bond_atom_site_label_1
_geom_bond_atom_site_label_2
_geom_bond_distance
Ir1 C11 2.011(4)
Ir1 C31 2.013(4)
Ir1 N1 2.047(3)
Ir1 N2 2.050(3)
Ir1 N3 2.159(3)
Ir1 N4 2.173(3)
Ir2 C91 2.013(4)
Ir2 C81 2.016(4)
Ir2 N6 2.044(3)
Ir2 N5 2.054(3)
Ir2 N7 2.162(4)
Ir2 N8 2.174(3)
F1 C2 1.339(4)
F2 C2 1.349(4)
F3 C2 1.342(4)
F4 C5 1.331(5)
F5 C5 1.337(5)
F6 C5 1.332(5)
F7 C6 1.344(7)
F8 C6 1.339(8)
F9 C6 1.326(7)
F10 C10 1.324(8)
F11 C10 1.331(6)
F12 C10 1.325(9)
F51 C57 1.251(9)
F52 C57 1.297(7)
F54 C58 1.312(9)
F55 C58 1.287(9)
F56 C58 1.358(9)
F61 C67 1.285(7)
F62 C67 1.322(7)
F63 C67 1.352(8)
F64 C68 1.311(7)
F65 C68 1.323(8)
F66 C68 1.331(7)
F71 C117 1.330(8)
F72 C117 1.290(7)
F73 C117 1.298(7)
F71A C117 1.299(10)
F72A C117 1.320(10)
F73A C117 1.274(11)
F81 C127 1.314(9)
F82 C127 1.303(8)
F83 C127 1.316(7)
F84 C128 1.475(11)
F85 C128 1.242(7)
F86 C128 1.247(7)
N4 C4 1.317(5)
N4 C61 1.437(5)
N8 C7 1.330(6)
N8 C111 1.427(6)
N3 C1 1.320(5)
N3 C51 1.436(5)
N6 C106 1.359(5)
N6 C102 1.361(5)
N2 C46 1.346(5)
N2 C42 1.367(5)
N5 C72 1.350(5)
N5 C76 1.365(5)
N1 C22 1.329(6)
N1 C26 1.384(6)
C1 C3 1.394(5)
C1 C2 1.526(5)
C3 C4 1.397(5)
C4 C5 1.532(5)
C6 C7 1.536(7)
C7 C8 1.383(7)
C8 C9 1.405(7)
C9 N7 1.321(6)
C9 C10 1.529(7)
C11 C16 1.405(6)
C11 C12 1.413(6)
C12 C13 1.401(7)
C12 C26 1.455(7)
C13 C14 1.389(9)
C15 C14 1.370(9)
C15 C16 1.388(7)
C22 C23 1.392(6)
C23 C24 1.377(8)
C24 C25 1.361(9)
C25 C26 1.393(6)
C31 C36 1.410(6)
C31 C32 1.411(6)
C32 C33 1.409(6)
C32 C42 1.453(6)
C33 C34 1.380(7)
C34 C35 1.386(7)
C35 C36 1.394(6)
C42 C43 1.400(6)
C43 C44 1.371(7)
C44 C45 1.399(7)
C45 C46 1.384(6)
C51 C56 1.382(6)
C51 C52 1.389(6)
C52 C53 1.393(6)
C53 C54 1.369(9)
C53 C57 1.509(8)
C54 C55 1.377(9)
C55 C56 1.393(7)
C55 C58 1.514(9)
C57 F53 1.300(7)
C61 C62 1.383(5)
C61 C66 1.398(5)
C62 C63 1.385(6)
C63 C64 1.383(7)
C63 C67 1.502(6)
C64 C65 1.400(7)
C65 C66 1.373(6)
C65 C68 1.503(7)
C72 C73 1.373(6)
C73 C74 1.393(7)
C74 C75 1.373(6)
C75 C76 1.393(6)
C76 C82 1.470(6)
C81 C86 1.404(6)
C81 C82 1.410(5)
C82 C83 1.394(5)
C83 C84 1.380(6)
C84 C85 1.398(6)
C85 C86 1.391(6)
C91 C92 1.401(6)
C91 C96 1.421(6)
C92 C93 1.389(7)
C93 C94 1.387(7)
C94 C95 1.380(7)
C95 C96 1.396(6)
C96 C102 1.467(5)
C102 C103 1.396(6)
C103 C104 1.387(6)
C104 C105 1.376(7)
C105 C106 1.378(6)
C111 C112 1.391(6)
C111 C116 1.397(6)
C112 C113 1.384(6)
C113 C114 1.391(7)
C113 C117 1.486(7)
C114 C115 1.381(8)
C115 C116 1.384(7)
C115 C118 1.489(7)
C121 C126 1.382(5)
C121 C122 1.391(6)
C121 N7 1.435(5)
C122 C123 1.383(6)
C123 C124 1.373(7)
C123 C127 1.495(6)
C124 C125 1.383(6)
C125 C126 1.387(6)
C125 C128 1.496(7)
C118 F76A 1.264(11)
C118 F75 1.288(9)
C118 F75A 1.302(11)
C118 F74 1.311(9)
C118 F74A 1.338(10)
C118 F76 1.381(10)
F75 F76 1.712(14)
F74A F75A 1.411(19)
